data_4304778
loop_
_publ_author_name
'Tao Yang'
'Yan Zhang'
'Sihai Yang'
'Guobao Li'
'Ming Xiong'
'Fuhui Liao'
'Jianhua Lin'

_publ_section_title
;
Four Isomorphous Phosphates AM3P4O14 (A = Sr, Ba; M = Co, Mn) with
Antiferromagnetic-Antiferromagnetic-Ferromagnetic Trimerized Chains,
Showing 1/3 Quantum Magnetization Plateaus Only in the Manganese(II) System
;
_journal_name_full 'Inorganic Chemistry'
_journal_page_first 2562
_journal_page_last 2568
_journal_paper_doi 10.1021/ic702346e
_journal_volume 47
_journal_year 2008
_chemical_formula_moiety 'Mn3 O14 P4 Sr'
_chemical_formula_sum 'Mn3 O14 P4 Sr'
_chemical_formula_weight 600.32
_chemical_name_systematic
;
 ?
;
_space_group_IT_number 14
_symmetry_space_group_name_Hall '-P 2ybc'
_symmetry_space_group_name_H-M 'P 1 21/c 1'
_atom_sites_solution_primary direct
_atom_sites_solution_secondary difmap
_audit_creation_method SHELXL-97
_cell_angle_alpha 90.00
_cell_angle_beta 111.75(3)
_cell_angle_gamma 90.00
_cell_formula_units_Z 2
_cell_length_a 7.6706(15)
_cell_length_b 7.7950(16)
_cell_length_c 9.6444(19)
_cell_measurement_temperature 293(2)
_cell_volume 535.6(2)
_computing_molecular_graphics 'Bruker SHELXTL'
_computing_publication_material 'Bruker SHELXTL'
_computing_structure_refinement 'SHELXL-97 (Sheldrick, 1997)'
_computing_structure_solution 'Bruker SHELXTL'
_diffrn_ambient_temperature 293(2)
_diffrn_measured_fraction_theta_full 0.999
_diffrn_measured_fraction_theta_max 0.962
_diffrn_measurement_device_type 'APEX-CCD area detector'
_diffrn_radiation_monochromator graphite
_diffrn_radiation_source 'fine-focus sealed tube'
_diffrn_radiation_type MoK\a
_diffrn_radiation_wavelength 0.71073
_diffrn_reflns_av_R_equivalents 0.0232
_diffrn_reflns_av_sigmaI/netI 0.0277
_diffrn_reflns_limit_h_max 11
_diffrn_reflns_limit_h_min -11
_diffrn_reflns_limit_k_max 6
_diffrn_reflns_limit_k_min -11
_diffrn_reflns_limit_l_max 14
_diffrn_reflns_limit_l_min -13
_diffrn_reflns_number 4930
_diffrn_reflns_theta_full 25.00
_diffrn_reflns_theta_max 33.40
_diffrn_reflns_theta_min 2.86
_exptl_absorpt_coefficient_mu 9.094
_exptl_absorpt_correction_T_max 0.256
_exptl_absorpt_correction_T_min 0.130
_exptl_absorpt_correction_type empirical
_exptl_crystal_colour colorless
_exptl_crystal_density_diffrn 3.722
_exptl_crystal_density_method 'not measured'
_exptl_crystal_description block
_exptl_crystal_F_000 570
_exptl_crystal_size_max 0.3
_exptl_crystal_size_mid 0.2
_exptl_crystal_size_min 0.15
_refine_diff_density_max 0.863
_refine_diff_density_min -0.809
_refine_diff_density_rms 0.144
_refine_ls_extinction_coef 0.0476(19)
_refine_ls_extinction_expression Fc^*^=kFc[1+0.001xFc^2^\l^3^/sin(2\q)]^-1/4^
_refine_ls_extinction_method SHELXL
_refine_ls_goodness_of_fit_ref 1.000
_refine_ls_hydrogen_treatment constr
_refine_ls_matrix_type full
_refine_ls_number_parameters 104
_refine_ls_number_reflns 2002
_refine_ls_number_restraints 0
_refine_ls_restrained_S_all 1.000
_refine_ls_R_factor_all 0.0230
_refine_ls_R_factor_gt 0.0215
_refine_ls_shift/su_max 0.000
_refine_ls_shift/su_mean 0.000
_refine_ls_structure_factor_coef Fsqd
_refine_ls_weighting_details 'calc w=1/[\s^2^(Fo^2^)+(0.0446P)^2^+0.1500P] where P=(Fo^2^+2Fc^2^)/3'
_refine_ls_weighting_scheme calc
_refine_ls_wR_factor_gt 0.0638
_refine_ls_wR_factor_ref 0.0645
_reflns_number_gt 1909
_reflns_number_total 2002
_reflns_threshold_expression >2sigma(I)
_cod_data_source_file ic702346e-file003_4.cif
_cod_data_source_block SrMn3P4O14
_cod_database_code 4304778

loop_
_symmetry_equiv_pos_as_xyz
'x, y, z'
'-x, y+1/2, -z+1/2'
'-x, -y, -z'
'x, -y-1/2, z-1/2'

loop_
_atom_site_label
_atom_site_type_symbol
_atom_site_fract_x
_atom_site_fract_y
_atom_site_fract_z
_atom_site_U_iso_or_equiv
_atom_site_adp_type
_atom_site_occupancy
_atom_site_symmetry_multiplicity
_atom_site_calc_flag
_atom_site_refinement_flags
_atom_site_disorder_assembly
_atom_site_disorder_group
Sr1 Sr 0.0000 0.0000 0.0000 0.00877(8) Uani 1 2 d S . .
Mn1 Mn -0.5000 0.0000 0.0000 0.00683(9) Uani 1 2 d S . .
Mn2 Mn -0.30818(3) 0.12018(3) -0.46681(3) 0.00732(8) Uani 1 1 d . . .
P1 P -0.37996(6) -0.29570(5) -0.19239(4) 0.00521(9) Uani 1 1 d . . .
P2 P -0.10599(6) 0.06132(6) 0.29584(4) 0.00546(10) Uani 1 1 d . . .
O1 O 0.12098(18) -0.31635(17) 0.08825(14) 0.0100(2) Uani 1 1 d . . .
O2 O 0.33095(18) 0.12632(16) 0.11138(14) 0.0085(2) Uani 1 1 d . . .
O3 O -0.18211(17) -0.12235(16) -0.67773(14) 0.0091(2) Uani 1 1 d . . .
O4 O -0.53351(18) 0.08199(17) -0.38702(14) 0.0088(2) Uani 1 1 d . . .
O5 O -0.23057(18) 0.11716(16) -0.86382(13) 0.0084(2) Uani 1 1 d . . .
O6 O -0.49054(18) -0.28589(16) -0.35891(13) 0.0091(2) Uani 1 1 d . . .
O7 O 0.08884(18) 0.02171(17) 0.30024(15) 0.0093(2) Uani 1 1 d . . .

loop_
_atom_site_aniso_label
_atom_site_aniso_U_11
_atom_site_aniso_U_22
_atom_site_aniso_U_33
_atom_site_aniso_U_23
_atom_site_aniso_U_13
_atom_site_aniso_U_12
Sr1 0.00832(12) 0.01030(13) 0.00830(12) -0.00020(7) 0.00380(8) -0.00032(7)
Mn1 0.00724(17) 0.00638(18) 0.00616(16) -0.00006(11) 0.00168(13) -0.00076(11)
Mn2 0.00722(12) 0.00688(13) 0.00755(13) -0.00024(8) 0.00237(9) 0.00029(8)
P1 0.00619(17) 0.00474(18) 0.00453(17) -0.00033(13) 0.00180(13) 0.00019(13)
P2 0.00532(17) 0.00618(19) 0.00455(17) 0.00031(13) 0.00146(13) -0.00010(13)
O1 0.0119(5) 0.0102(6) 0.0082(5) 0.0020(4) 0.0041(4) 0.0003(4)
O2 0.0100(5) 0.0064(5) 0.0092(5) -0.0029(4) 0.0035(4) -0.0009(4)
O3 0.0064(5) 0.0079(5) 0.0121(5) 0.0030(4) 0.0023(4) -0.0014(4)
O4 0.0106(5) 0.0076(5) 0.0101(5) -0.0016(4) 0.0060(4) -0.0003(4)
O5 0.0084(5) 0.0090(6) 0.0057(5) 0.0014(4) 0.0000(4) -0.0002(4)
O6 0.0114(5) 0.0085(5) 0.0053(5) 0.0001(4) 0.0005(4) 0.0014(4)
O7 0.0056(5) 0.0119(6) 0.0110(5) 0.0027(4) 0.0037(4) 0.0015(4)

loop_
_atom_type_symbol
_atom_type_description
_atom_type_scat_dispersion_real
_atom_type_scat_dispersion_imag
_atom_type_scat_source
O O 0.0106 0.0060 'International Tables Vol C Tables 4.2.6.8 and 6.1.1.4'
P P 0.1023 0.0942 'International Tables Vol C Tables 4.2.6.8 and 6.1.1.4'
Mn Mn 0.3368 0.7283 'International Tables Vol C Tables 4.2.6.8 and 6.1.1.4'
Sr Sr -1.5307 3.2498 'International Tables Vol C Tables 4.2.6.8 and 6.1.1.4'

loop_
_geom_angle_atom_site_label_1
_geom_angle_atom_site_label_2
_geom_angle_atom_site_label_3
_geom_angle
_geom_angle_site_symmetry_1
_geom_angle_site_symmetry_3
_geom_angle_publ_flag
O2 Sr1 O2 180.00(3) 3 . ?
O2 Sr1 O1 92.76(4) 3 3 ?
O2 Sr1 O1 87.24(4) . 3 ?
O2 Sr1 O1 87.24(4) 3 . ?
O2 Sr1 O1 92.76(4) . . ?
O1 Sr1 O1 180.00(2) 3 . ?
O2 Sr1 O5 67.09(4) 3 1_556 ?
O2 Sr1 O5 112.91(4) . 1_556 ?
O1 Sr1 O5 68.37(4) 3 1_556 ?
O1 Sr1 O5 111.63(4) . 1_556 ?
O2 Sr1 O5 112.91(4) 3 3_554 ?
O2 Sr1 O5 67.09(4) . 3_554 ?
O1 Sr1 O5 111.63(4) 3 3_554 ?
O1 Sr1 O5 68.37(4) . 3_554 ?
O5 Sr1 O5 180.00(3) 1_556 3_554 ?
O2 Sr1 O7 106.78(5) 3 . ?
O2 Sr1 O7 73.22(5) . . ?
O1 Sr1 O7 101.69(4) 3 . ?
O1 Sr1 O7 78.31(4) . . ?
O5 Sr1 O7 54.36(4) 1_556 . ?
O5 Sr1 O7 125.64(4) 3_554 . ?
O2 Sr1 O7 73.22(5) 3 3 ?
O2 Sr1 O7 106.78(5) . 3 ?
O1 Sr1 O7 78.31(4) 3 3 ?
O1 Sr1 O7 101.69(4) . 3 ?
O5 Sr1 O7 125.64(4) 1_556 3 ?
O5 Sr1 O7 54.36(4) 3_554 3 ?
O7 Sr1 O7 180.0 . 3 ?
O2 Sr1 P2 83.92(4) 3 . ?
O2 Sr1 P2 96.08(4) . . ?
O1 Sr1 P2 88.49(3) 3 . ?
O1 Sr1 P2 91.51(3) . . ?
O5 Sr1 P2 27.89(3) 1_556 . ?
O5 Sr1 P2 152.11(3) 3_554 . ?
O7 Sr1 P2 27.20(3) . . ?
O7 Sr1 P2 152.80(3) 3 . ?
O2 Sr1 P2 96.08(4) 3 3 ?
O2 Sr1 P2 83.92(4) . 3 ?
O1 Sr1 P2 91.51(3) 3 3 ?
O1 Sr1 P2 88.49(3) . 3 ?
O5 Sr1 P2 152.11(3) 1_556 3 ?
O5 Sr1 P2 27.89(3) 3_554 3 ?
O7 Sr1 P2 152.80(3) . 3 ?
O7 Sr1 P2 27.20(3) 3 3 ?
P2 Sr1 P2 180.000(12) . 3 ?
O2 Sr1 P1 19.88(3) 3 . ?
O2 Sr1 P1 160.12(3) . . ?
O1 Sr1 P1 107.78(4) 3 . ?
O1 Sr1 P1 72.22(4) . . ?
O5 Sr1 P1 85.28(3) 1_556 . ?
O5 Sr1 P1 94.72(3) 3_554 . ?
O7 Sr1 P1 114.78(4) . . ?
O7 Sr1 P1 65.22(4) 3 . ?
P2 Sr1 P1 97.24(2) . . ?
P2 Sr1 P1 82.76(2) 3 . ?
O2 Sr1 P1 160.12(3) 3 3 ?
O2 Sr1 P1 19.88(3) . 3 ?
O1 Sr1 P1 72.22(4) 3 3 ?
O1 Sr1 P1 107.78(4) . 3 ?
O5 Sr1 P1 94.72(3) 1_556 3 ?
O5 Sr1 P1 85.28(3) 3_554 3 ?
O7 Sr1 P1 65.22(4) . 3 ?
O7 Sr1 P1 114.78(4) 3 3 ?
P2 Sr1 P1 82.76(2) . 3 ?
P2 Sr1 P1 97.24(2) 3 3 ?
P1 Sr1 P1 180.000(13) . 3 ?
O6 Mn1 O6 180.00(8) 4_556 2_454 ?
O6 Mn1 O5 98.14(5) 4_556 1_556 ?
O6 Mn1 O5 81.86(5) 2_454 1_556 ?
O6 Mn1 O5 81.86(5) 4_556 3_454 ?
O6 Mn1 O5 98.14(5) 2_454 3_454 ?
O5 Mn1 O5 180.0 1_556 3_454 ?
O6 Mn1 O2 85.74(5) 4_556 1_455 ?
O6 Mn1 O2 94.26(5) 2_454 1_455 ?
O5 Mn1 O2 96.68(5) 1_556 1_455 ?
O5 Mn1 O2 83.32(5) 3_454 1_455 ?
O6 Mn1 O2 94.26(5) 4_556 3 ?
O6 Mn1 O2 85.74(5) 2_454 3 ?
O5 Mn1 O2 83.32(5) 1_556 3 ?
O5 Mn1 O2 96.68(5) 3_454 3 ?
O2 Mn1 O2 180.00(4) 1_455 3 ?
O6 Mn1 Sr1 101.65(4) 4_556 . ?
O6 Mn1 Sr1 78.35(4) 2_454 . ?
O5 Mn1 Sr1 43.96(4) 1_556 . ?
O5 Mn1 Sr1 136.04(4) 3_454 . ?
O2 Mn1 Sr1 140.41(3) 1_455 . ?
O2 Mn1 Sr1 39.59(3) 3 . ?
O6 Mn1 Sr1 78.35(4) 4_556 1_455 ?
O6 Mn1 Sr1 101.65(4) 2_454 1_455 ?
O5 Mn1 Sr1 136.04(4) 1_556 1_455 ?
O5 Mn1 Sr1 43.96(4) 3_454 1_455 ?
O2 Mn1 Sr1 39.59(3) 1_455 1_455 ?
O2 Mn1 Sr1 140.41(3) 3 1_455 ?
Sr1 Mn1 Sr1 180.0 . 1_455 ?
O7 Mn2 O4 99.84(5) 3 . ?
O7 Mn2 O4 101.94(6) 3 3_454 ?
O4 Mn2 O4 78.54(5) . 3_454 ?
O7 Mn2 O1 91.65(5) 3 2_554 ?
O4 Mn2 O1 168.42(5) . 2_554 ?
O4 Mn2 O1 97.77(5) 3_454 2_554 ?
O7 Mn2 O6 173.51(5) 3 3_454 ?
O4 Mn2 O6 85.77(5) . 3_454 ?
O4 Mn2 O6 82.29(5) 3_454 3_454 ?
O1 Mn2 O6 82.85(5) 2_554 3_454 ?
O7 Mn2 O5 97.59(5) 3 4_566 ?
O4 Mn2 O5 94.80(5) . 4_566 ?
O4 Mn2 O5 160.17(5) 3_454 4_566 ?
O1 Mn2 O5 85.03(5) 2_554 4_566 ?
O6 Mn2 O5 78.58(5) 3_454 4_566 ?
O7 Mn2 Sr1 97.02(4) 3 2_554 ?
O4 Mn2 Sr1 136.79(4) . 2_554 ?
O4 Mn2 Sr1 135.66(4) 3_454 2_554 ?
O1 Mn2 Sr1 41.60(3) 2_554 2_554 ?
O6 Mn2 Sr1 76.58(4) 3_454 2_554 ?
O5 Mn2 Sr1 43.44(4) 4_566 2_554 ?
O2 P1 O6 116.03(7) 3 . ?
O2 P1 O4 111.06(8) 3 2_444 ?
O6 P1 O4 112.84(8) . 2_444 ?
O2 P1 O3 104.88(7) 3 4_556 ?
O6 P1 O3 104.67(8) . 4_556 ?
O4 P1 O3 106.33(7) 2_444 4_556 ?
O2 P1 Sr1 35.22(5) 3 . ?
O6 P1 Sr1 122.45(6) . . ?
O4 P1 Sr1 123.84(5) 2_444 . ?
O3 P1 Sr1 69.78(5) 4_556 . ?
O1 P2 O7 117.09(8) 2 . ?
O1 P2 O5 111.87(8) 2 1_556 ?
O7 P2 O5 109.01(8) . 1_556 ?
O1 P2 O3 108.37(7) 2 1_556 ?
O7 P2 O3 103.18(7) . 1_556 ?
O5 P2 O3 106.46(7) 1_556 1_556 ?
O1 P2 Sr1 148.23(6) 2 . ?
O7 P2 Sr1 55.46(6) . . ?
O5 P2 Sr1 55.57(5) 1_556 . ?
O3 P2 Sr1 103.34(5) 1_556 . ?
P2 O1 Mn2 119.54(8) 2_545 2_544 ?
P2 O1 Sr1 135.30(7) 2_545 . ?
Mn2 O1 Sr1 104.77(5) 2_544 . ?
P1 O2 Mn1 124.45(7) 3 1_655 ?
P1 O2 Sr1 124.90(7) 3 . ?
Mn1 O2 Sr1 107.19(5) 1_655 . ?
P2 O3 P1 136.95(9) 1_554 4 ?
P1 O4 Mn2 130.54(8) 2_454 . ?
P1 O4 Mn2 122.73(7) 2_454 3_454 ?
Mn2 O4 Mn2 101.46(5) . 3_454 ?
P2 O5 Mn1 125.24(8) 1_554 1_554 ?
P2 O5 Mn2 131.27(7) 1_554 4_565 ?
Mn1 O5 Mn2 94.46(5) 1_554 4_565 ?
P2 O5 Sr1 96.54(6) 1_554 1_554 ?
Mn1 O5 Sr1 101.99(5) 1_554 1_554 ?
Mn2 O5 Sr1 101.80(5) 4_565 1_554 ?
P1 O6 Mn1 120.60(7) . 2_444 ?
P1 O6 Mn2 142.10(8) . 3_454 ?
Mn1 O6 Mn2 97.01(5) 2_444 3_454 ?
P2 O7 Mn2 128.13(8) . 3 ?
P2 O7 Sr1 97.33(7) . . ?
Mn2 O7 Sr1 125.46(6) 3 . ?

loop_
_geom_bond_atom_site_label_1
_geom_bond_atom_site_label_2
_geom_bond_distance
_geom_bond_site_symmetry_2
_geom_bond_publ_flag
Sr1 O2 2.5586(14) 3 ?
Sr1 O2 2.5586(14) . ?
Sr1 O1 2.6610(14) 3 ?
Sr1 O1 2.6610(14) . ?
Sr1 O5 2.7219(14) 1_556 ?
Sr1 O5 2.7219(14) 3_554 ?
Sr1 O7 2.7231(15) . ?
Sr1 O7 2.7231(15) 3 ?
Sr1 P2 3.2786(8) . ?
Sr1 P2 3.2786(8) 3 ?
Sr1 P1 3.6389(9) . ?
Sr1 P1 3.6389(10) 3 ?
Mn1 O6 2.1376(13) 4_556 ?
Mn1 O6 2.1376(13) 2_454 ?
Mn1 O5 2.1951(14) 1_556 ?
Mn1 O5 2.1951(14) 3_454 ?
Mn1 O2 2.1994(13) 1_455 ?
Mn1 O2 2.1994(13) 3 ?
Mn1 Sr1 3.8353(8) 1_455 ?
Mn2 O7 2.1520(15) 3 ?
Mn2 O4 2.1574(13) . ?
Mn2 O4 2.1626(14) 3_454 ?
Mn2 O1 2.2192(14) 2_554 ?
Mn2 O6 2.2257(14) 3_454 ?
Mn2 O5 2.2571(14) 4_566 ?
Mn2 Sr1 3.8752(6) 2_554 ?
P1 O2 1.5090(13) 3 ?
P1 O6 1.5149(14) . ?
P1 O4 1.5208(13) 2_444 ?
P1 O3 1.6038(13) 4_556 ?
P2 O1 1.5059(14) 2 ?
P2 O7 1.5111(14) . ?
P2 O5 1.5437(14) 1_556 ?
P2 O3 1.6019(13) 1_556 ?
O1 P2 1.5059(14) 2_545 ?
O1 Mn2 2.2192(14) 2_544 ?
O2 P1 1.5090(13) 3 ?
O2 Mn1 2.1994(13) 1_655 ?
O3 P2 1.6019(13) 1_554 ?
O3 P1 1.6038(13) 4 ?
O4 P1 1.5208(13) 2_454 ?
O4 Mn2 2.1626(14) 3_454 ?
O5 P2 1.5437(14) 1_554 ?
O5 Mn1 2.1951(14) 1_554 ?
O5 Mn2 2.2571(14) 4_565 ?
O5 Sr1 2.7219(14) 1_554 ?
O6 Mn1 2.1376(13) 2_444 ?
O6 Mn2 2.2257(14) 3_454 ?
O7 Mn2 2.1520(15) 3 ?
